data_1517398
loop_
_publ_author_name
'Zhang, Zeguang'
'Jiang, Xuefeng'

_publ_section_title
;
 Oxidative Coupling of Terminal Alkyne with \a-Hydroxy Ketone: An
 Expedient Approach toward Ynediones.
;
_journal_issue 17
_journal_name_full 'Organic letters'
_journal_page_first 4400
_journal_paper_doi 10.1021/ol502298a
_journal_volume 16
_journal_year 2014
_chemical_formula_sum 'C16 H14 O5'
_chemical_formula_weight 286.27
_chemical_name_systematic
; 
 ? 
;
_space_group_IT_number 14
_symmetry_cell_setting monoclinic
_symmetry_space_group_name_Hall '-P 2ybc'
_symmetry_space_group_name_H-M 'P 1 21/c 1'
_atom_sites_solution_hydrogens geom
_atom_sites_solution_primary direct
_atom_sites_solution_secondary difmap
_audit_creation_method SHELXL-97
_cell_angle_alpha 90.00
_cell_angle_beta 99.666(6)
_cell_angle_gamma 90.00
_cell_formula_units_Z 4
_cell_length_a 10.1392(19)
_cell_length_b 6.5215(12)
_cell_length_c 22.148(4)
_cell_measurement_temperature 296(2)
_cell_volume 1443.7(5)
_computing_structure_refinement 'SHELXL-97 (Sheldrick, 2008)'
_computing_structure_solution 'SHELXS-97 (Sheldrick, 2008)'
_diffrn_ambient_temperature 296(2)
_diffrn_measured_fraction_theta_full 0.998
_diffrn_measured_fraction_theta_max 0.998
_diffrn_radiation_monochromator graphite
_diffrn_radiation_source 'fine-focus sealed tube'
_diffrn_radiation_type MoK\a
_diffrn_radiation_wavelength 0.71073
_diffrn_reflns_av_R_equivalents 0.0320
_diffrn_reflns_av_sigmaI/netI 0.0199
_diffrn_reflns_limit_h_max 12
_diffrn_reflns_limit_h_min -12
_diffrn_reflns_limit_k_max 7
_diffrn_reflns_limit_k_min -7
_diffrn_reflns_limit_l_max 26
_diffrn_reflns_limit_l_min -25
_diffrn_reflns_number 16181
_diffrn_reflns_theta_full 25.01
_diffrn_reflns_theta_max 25.01
_diffrn_reflns_theta_min 1.87
_exptl_absorpt_coefficient_mu 0.098
_exptl_absorpt_correction_T_max 0.9815
_exptl_absorpt_correction_T_min 0.9598
_exptl_absorpt_correction_type multi-scan
_exptl_absorpt_process_details sadabs
_exptl_crystal_colour colorless
_exptl_crystal_density_diffrn 1.317
_exptl_crystal_density_method 'not measured'
_exptl_crystal_description block
_exptl_crystal_F_000 600
_exptl_crystal_size_max 0.42
_exptl_crystal_size_mid 0.38
_exptl_crystal_size_min 0.19
_refine_diff_density_max 0.134
_refine_diff_density_min -0.163
_refine_diff_density_rms 0.031
_refine_ls_extinction_method none
_refine_ls_goodness_of_fit_ref 1.088
_refine_ls_hydrogen_treatment mixed
_refine_ls_matrix_type full
_refine_ls_number_parameters 198
_refine_ls_number_reflns 2550
_refine_ls_number_restraints 1
_refine_ls_restrained_S_all 1.088
_refine_ls_R_factor_all 0.0492
_refine_ls_R_factor_gt 0.0352
_refine_ls_shift/su_max 0.000
_refine_ls_shift/su_mean 0.000
_refine_ls_structure_factor_coef Fsqd
_refine_ls_weighting_details 'calc w=1/[\s^2^(Fo^2^)+(0.0545P)^2^+0.2279P] where P=(Fo^2^+2Fc^2^)/3'
_refine_ls_weighting_scheme calc
_refine_ls_wR_factor_gt 0.0976
_refine_ls_wR_factor_ref 0.1101
_reflns_number_gt 1989
_reflns_number_total 2550
_reflns_threshold_expression >2sigma(I)
_cod_data_source_file ol502298a_si_002.cif
_cod_data_source_block z
_cod_depositor_comments
;
The following automatic conversions were performed:

'_symmetry_cell_setting' value 'Monoclinic' changed to 'monoclinic'
according to
/usr/data/users/saulius/crontab/automatic-downloads/rss-feeds/ACS/lib/dictionaries/cif_core.dic
dictionary named 'cif_core.dic' version 2.4.2 from 2011-04-26.

Automatic conversion script
Id: cif_fix_values 2281 2013-09-26 08:29:07Z andrius 

 Adding full bibliography for 1517398.cif.
;
_cod_original_sg_symbol_H-M P2(1)/c
_cod_database_code 1517398

loop_
_symmetry_equiv_pos_as_xyz
'x, y, z'
'-x, y+1/2, -z+1/2'
'-x, -y, -z'
'x, -y-1/2, z-1/2'

loop_
_atom_site_label
_atom_site_type_symbol
_atom_site_fract_x
_atom_site_fract_y
_atom_site_fract_z
_atom_site_U_iso_or_equiv
_atom_site_adp_type
_atom_site_occupancy
_atom_site_symmetry_multiplicity
_atom_site_calc_flag
_atom_site_refinement_flags
O1 O 0.13797(12) 1.33311(18) 0.08993(5) 0.0573(3) Uani 1 1 d .
O2 O 0.00694(13) 1.16447(18) 0.17157(5) 0.0520(3) Uani 1 1 d .
O3 O 0.14732(10) 0.88918(15) 0.16109(4) 0.0398(3) Uani 1 1 d .
O4 O -0.00707(12) 0.62706(19) 0.16398(6) 0.0591(4) Uani 1 1 d .
O5 O 0.20182(12) 0.44646(17) 0.23178(5) 0.0562(3) Uani 1 1 d .
C1 C 0.15064(19) 0.8271(3) 0.02552(8) 0.0557(5) Uani 1 1 d .
H1A H 0.0936 0.7583 0.0474 0.067 Uiso 1 1 calc R
C2 C 0.2018(2) 0.7272(3) -0.02059(9) 0.0754(6) Uani 1 1 d .
H2B H 0.1778 0.5920 -0.0302 0.090 Uiso 1 1 calc R
C3 C 0.2883(3) 0.8277(4) -0.05220(10) 0.0873(8) Uani 1 1 d .
H3A H 0.3222 0.7604 -0.0833 0.105 Uiso 1 1 calc R
C4 C 0.3245(2) 1.0259(5) -0.03805(10) 0.0860(7) Uani 1 1 d .
H4B H 0.3847 1.0919 -0.0589 0.103 Uiso 1 1 calc R
C5 C 0.27194(19) 1.1290(3) 0.00715(8) 0.0650(5) Uani 1 1 d .
H5A H 0.2954 1.2649 0.0160 0.078 Uiso 1 1 calc R
C6 C 0.18445(16) 1.0299(3) 0.03914(7) 0.0455(4) Uani 1 1 d .
C7 C 0.12761(15) 1.1476(2) 0.08603(7) 0.0423(4) Uani 1 1 d .
C8 C 0.05370(15) 1.0337(2) 0.13077(7) 0.0402(4) Uani 1 1 d .
H8A H -0.0222 0.9595 0.1074 0.048 Uiso 1 1 calc R
C9 C 0.08691(15) 0.7527(2) 0.19855(7) 0.0419(4) Uani 1 1 d .
H9A H 0.0425 0.8335 0.2266 0.050 Uiso 1 1 calc R
C10 C 0.20163(15) 0.6321(2) 0.23591(7) 0.0415(4) Uani 1 1 d .
C11 C 0.31028(15) 0.7434(2) 0.27566(7) 0.0414(4) Uani 1 1 d .
C12 C 0.43013(17) 0.6408(3) 0.29512(8) 0.0537(4) Uani 1 1 d .
H12A H 0.4397 0.5057 0.2831 0.064 Uiso 1 1 calc R
C13 C 0.5340(2) 0.7368(4) 0.33169(9) 0.0691(5) Uani 1 1 d U
H13A H 0.6140 0.6672 0.3441 0.083 Uiso 1 1 calc R
C14 C 0.5206(2) 0.9351(4) 0.35018(9) 0.0719(6) Uani 1 1 d U
H14A H 0.5912 0.9998 0.3752 0.086 Uiso 1 1 calc R
C15 C 0.4022(2) 1.0384(3) 0.33156(9) 0.0665(5) Uani 1 1 d .
H15A H 0.3932 1.1728 0.3444 0.080 Uiso 1 1 calc R
C16 C 0.29689(18) 0.9444(3) 0.29407(8) 0.0519(4) Uani 1 1 d .
H16A H 0.2176 1.0155 0.2813 0.062 Uiso 1 1 calc R
H2A H 0.074(2) 1.244(4) 0.1852(10) 0.081(7) Uiso 1 1 d .
H4A H 0.042(3) 0.535(5) 0.1438(15) 0.161(13) Uiso 1 1 d .

loop_
_atom_site_aniso_label
_atom_site_aniso_U_11
_atom_site_aniso_U_22
_atom_site_aniso_U_33
_atom_site_aniso_U_23
_atom_site_aniso_U_13
_atom_site_aniso_U_12
O1 0.0759(9) 0.0428(7) 0.0552(7) 0.0011(5) 0.0170(6) -0.0063(6)
O2 0.0617(8) 0.0459(7) 0.0527(7) -0.0037(5) 0.0226(6) 0.0051(6)
O3 0.0395(6) 0.0444(6) 0.0366(6) 0.0060(4) 0.0096(4) 0.0018(4)
O4 0.0485(7) 0.0507(7) 0.0740(9) 0.0066(6) -0.0013(6) -0.0076(6)
O5 0.0643(8) 0.0423(7) 0.0600(8) -0.0013(5) 0.0045(6) 0.0060(5)
C1 0.0683(12) 0.0561(10) 0.0426(9) 0.0004(8) 0.0089(8) 0.0114(9)
C2 0.1001(17) 0.0703(13) 0.0531(11) -0.0086(10) 0.0056(12) 0.0284(12)
C3 0.0988(18) 0.113(2) 0.0549(13) -0.0004(13) 0.0263(12) 0.0407(15)
C4 0.0841(16) 0.119(2) 0.0625(13) 0.0145(14) 0.0346(12) 0.0134(15)
C5 0.0686(12) 0.0802(13) 0.0499(11) 0.0088(9) 0.0206(10) 0.0013(10)
C6 0.0492(9) 0.0544(10) 0.0324(8) 0.0061(7) 0.0058(7) 0.0078(8)
C7 0.0443(9) 0.0446(10) 0.0359(8) 0.0025(6) 0.0008(7) 0.0011(7)
C8 0.0423(8) 0.0387(8) 0.0396(8) -0.0008(6) 0.0068(7) 0.0034(7)
C9 0.0438(9) 0.0429(8) 0.0412(8) 0.0047(7) 0.0136(7) -0.0011(7)
C10 0.0471(9) 0.0414(9) 0.0391(8) 0.0025(6) 0.0159(7) 0.0038(7)
C11 0.0462(9) 0.0471(9) 0.0328(8) 0.0056(6) 0.0120(7) 0.0007(7)
C12 0.0525(10) 0.0625(11) 0.0470(10) 0.0060(8) 0.0104(8) 0.0056(8)
C13 0.0519(11) 0.0959(12) 0.0572(11) 0.0099(10) 0.0026(9) -0.0003(11)
C14 0.0665(13) 0.0938(12) 0.0527(11) 0.0042(10) 0.0018(10) -0.0256(12)
C15 0.0887(15) 0.0580(11) 0.0530(11) -0.0034(9) 0.0123(10) -0.0175(11)
C16 0.0615(11) 0.0504(10) 0.0442(9) 0.0023(8) 0.0097(8) 0.0002(8)

loop_
_atom_type_symbol
_atom_type_description
_atom_type_scat_dispersion_real
_atom_type_scat_dispersion_imag
_atom_type_scat_source
C C 0.0033 0.0016 'International Tables Vol C Tables 4.2.6.8 and 6.1.1.4'
H H 0.0000 0.0000 'International Tables Vol C Tables 4.2.6.8 and 6.1.1.4'
O O 0.0106 0.0060 'International Tables Vol C Tables 4.2.6.8 and 6.1.1.4'

loop_
_geom_angle_atom_site_label_1
_geom_angle_atom_site_label_2
_geom_angle_atom_site_label_3
_geom_angle
C8 O2 H2A 105.0(14)
C8 O3 C9 111.77(11)
C9 O4 H4A 106(2)
C2 C1 C6 119.99(19)
C2 C1 H1A 120.0
C6 C1 H1A 120.0
C3 C2 C1 120.1(2)
C3 C2 H2B 120.0
C1 C2 H2B 120.0
C4 C3 C2 120.2(2)
C4 C3 H3A 119.9
C2 C3 H3A 119.9
C3 C4 C5 120.3(2)
C3 C4 H4B 119.9
C5 C4 H4B 119.9
C6 C5 C4 120.0(2)
C6 C5 H5A 120.0
C4 C5 H5A 120.0
C5 C6 C1 119.34(16)
C5 C6 C7 118.32(16)
C1 C6 C7 122.32(15)
O1 C7 C6 121.68(15)
O1 C7 C8 118.84(14)
C6 C7 C8 119.49(14)
O2 C8 O3 112.00(12)
O2 C8 C7 112.49(13)
O3 C8 C7 105.45(12)
O2 C8 H8A 108.9
O3 C8 H8A 108.9
C7 C8 H8A 108.9
O4 C9 O3 111.77(12)
O4 C9 C10 112.66(13)
O3 C9 C10 105.94(12)
O4 C9 H9A 108.8
O3 C9 H9A 108.8
C10 C9 H9A 108.8
O5 C10 C11 121.57(14)
O5 C10 C9 118.90(14)
C11 C10 C9 119.53(13)
C16 C11 C12 119.17(16)
C16 C11 C10 122.61(14)
C12 C11 C10 118.21(15)
C13 C12 C11 120.61(19)
C13 C12 H12A 119.7
C11 C12 H12A 119.7
C12 C13 C14 120.2(2)
C12 C13 H13A 119.9
C14 C13 H13A 119.9
C13 C14 C15 119.84(19)
C13 C14 H14A 120.1
C15 C14 H14A 120.1
C14 C15 C16 120.63(19)
C14 C15 H15A 119.7
C16 C15 H15A 119.7
C15 C16 C11 119.50(17)
C15 C16 H16A 120.2
C11 C16 H16A 120.2

loop_
_geom_bond_atom_site_label_1
_geom_bond_atom_site_label_2
_geom_bond_distance
O1 C7 1.2164(18)
O2 C8 1.3829(18)
O2 H2A 0.87(2)
O3 C8 1.4236(17)
O3 C9 1.4234(17)
O4 C9 1.3860(19)
O4 H4A 0.94(3)
O5 C10 1.2143(18)
C1 C2 1.384(3)
C1 C6 1.387(2)
C1 H1A 0.9300
C2 C3 1.376(3)
C2 H2B 0.9300
C3 C4 1.366(4)
C3 H3A 0.9300
C4 C5 1.385(3)
C4 H4B 0.9300
C5 C6 1.385(2)
C5 H5A 0.9300
C6 C7 1.483(2)
C7 C8 1.531(2)
C8 H8A 0.9800
C9 C10 1.527(2)
C9 H9A 0.9800
C10 C11 1.480(2)
C11 C16 1.386(2)
C11 C12 1.391(2)
C12 C13 1.367(3)
C12 H12A 0.9300
C13 C14 1.370(3)
C13 H13A 0.9300
C14 C15 1.377(3)
C14 H14A 0.9300
C15 C16 1.381(3)
C15 H15A 0.9300
C16 H16A 0.9300

loop_
_geom_torsion_atom_site_label_1
_geom_torsion_atom_site_label_2
_geom_torsion_atom_site_label_3
_geom_torsion_atom_site_label_4
_geom_torsion
C6 C1 C2 C3 1.2(3)
C1 C2 C3 C4 0.3(3)
C2 C3 C4 C5 -1.6(4)
C3 C4 C5 C6 1.4(3)
C4 C5 C6 C1 0.2(3)
C4 C5 C6 C7 -178.39(17)
C2 C1 C6 C5 -1.5(3)
C2 C1 C6 C7 177.04(16)
C5 C6 C7 O1 12.2(2)
C1 C6 C7 O1 -166.29(16)
C5 C6 C7 C8 -167.87(14)
C1 C6 C7 C8 13.6(2)
C9 O3 C8 O2 65.10(16)
C9 O3 C8 C7 -172.23(11)
O1 C7 C8 O2 -0.2(2)
C6 C7 C8 O2 179.92(13)
O1 C7 C8 O3 -122.51(15)
C6 C7 C8 O3 57.57(16)
C8 O3 C9 O4 66.14(16)
C8 O3 C9 C10 -170.80(11)
O4 C9 C10 O5 1.0(2)
O3 C9 C10 O5 -121.54(15)
O4 C9 C10 C11 -179.67(13)
O3 C9 C10 C11 57.83(17)
O5 C10 C11 C16 -162.50(15)
C9 C10 C11 C16 18.1(2)
O5 C10 C11 C12 17.4(2)
C9 C10 C11 C12 -161.92(14)
C16 C11 C12 C13 -0.3(2)
C10 C11 C12 C13 179.72(15)
C11 C12 C13 C14 0.7(3)
C12 C13 C14 C15 -0.3(3)
C13 C14 C15 C16 -0.4(3)
C14 C15 C16 C11 0.7(3)
C12 C11 C16 C15 -0.4(2)
C10 C11 C16 C15 179.57(15)
